data_4028723
loop_
_publ_author_name
'Jens U. Engelhart'
'Benjamin D. Lindner'
'Olena Tverskoy'
'Frank Rominger'
'Uwe H. F. Bunz'

_publ_contact_author_address
;
Institute of Organic Chemistry
University of Heidelberg
Im Neuenheimer Feld 270
D-69120 Heidelberg
Germany
;
_publ_contact_author_email uwe.bunz@oci.uni-heidelberg.de
_publ_contact_author_fax '+49 6221 548404'
_publ_contact_author_name 'Uwe H. F. Bunz'
_publ_contact_author_phone '+49 6221 548401'
_publ_section_title
;
 Partially Fluorinated Tetraazaacenes by Nucleophilic Aromatic
 Substitution
;
_journal_name_full 'Journal of Organic Chemistry'
_journal_page_first 10832
_journal_page_last 10839
_journal_paper_doi 10.1021/jo401824g
_journal_volume 78
_journal_year 2013
_chemical_formula_sum 'C40 H48 F4 N4 Si2'
_chemical_formula_weight 717.00
_space_group_IT_number 1
_symmetry_cell_setting triclinic
_symmetry_space_group_name_Hall 'P 1'
_symmetry_space_group_name_H-M 'P 1'
_atom_sites_solution_hydrogens geom
_atom_sites_solution_primary direct
_atom_sites_solution_secondary difmap
_audit_creation_method SHELXL-97
_cell_angle_alpha 89.004(2)
_cell_angle_beta 78.407(2)
_cell_angle_gamma 85.986(2)
_cell_formula_units_Z 1
_cell_length_a 7.5628(5)
_cell_length_b 7.6610(6)
_cell_length_c 17.1065(13)
_cell_measurement_reflns_used 3330
_cell_measurement_temperature 220(2)
_cell_measurement_theta_max 24.94
_cell_measurement_theta_min 2.43
_cell_volume 968.52(12)
_computing_cell_refinement 'Bruker SAINT'
_computing_data_collection 'Bruker APEX2'
_computing_data_reduction 'Bruker SAINT'
_computing_molecular_graphics 'Bruker SHELXTL'
_computing_publication_material 'Bruker SHELXTL'
_computing_structure_refinement 'SHELXL-97 (Sheldrick, 2008)'
_computing_structure_solution 'SHELXS-97 (Sheldrick, 2008)'
_diffrn_ambient_temperature 220(2)
_diffrn_measured_fraction_theta_full 0.999
_diffrn_measured_fraction_theta_max 0.999
_diffrn_measurement_device_type 'Bruker APEX-II CCD'
_diffrn_measurement_method '\f and \w scans'
_diffrn_radiation_monochromator mirror
_diffrn_radiation_source 'ImuS microsurce'
_diffrn_radiation_type MoK\a
_diffrn_radiation_wavelength 0.71073
_diffrn_reflns_av_R_equivalents 0.1405
_diffrn_reflns_av_sigmaI/netI 0.1296
_diffrn_reflns_limit_h_max 8
_diffrn_reflns_limit_h_min -8
_diffrn_reflns_limit_k_max 9
_diffrn_reflns_limit_k_min -9
_diffrn_reflns_limit_l_max 20
_diffrn_reflns_limit_l_min -20
_diffrn_reflns_number 13162
_diffrn_reflns_theta_full 24.71
_diffrn_reflns_theta_max 24.71
_diffrn_reflns_theta_min 1.22
_exptl_absorpt_coefficient_mu 0.144
_exptl_absorpt_correction_T_max 0.9943
_exptl_absorpt_correction_T_min 0.9433
_exptl_absorpt_correction_type multi-scan
_exptl_crystal_colour gold
_exptl_crystal_density_diffrn 1.229
_exptl_crystal_description needle
_exptl_crystal_F_000 380
_exptl_crystal_size_max 0.41
_exptl_crystal_size_mid 0.05
_exptl_crystal_size_min 0.04
_refine_diff_density_max 0.332
_refine_diff_density_min -0.353
_refine_diff_density_rms 0.071
_refine_ls_abs_structure_details 'Flack H D (1983), Acta Cryst. A39, 876-881'
_refine_ls_abs_structure_Flack 0.5(2)
_refine_ls_extinction_method none
_refine_ls_goodness_of_fit_ref 0.972
_refine_ls_hydrogen_treatment constr
_refine_ls_matrix_type full
_refine_ls_number_parameters 479
_refine_ls_number_reflns 6412
_refine_ls_number_restraints 457
_refine_ls_restrained_S_all 0.962
_refine_ls_R_factor_all 0.1189
_refine_ls_R_factor_gt 0.0823
_refine_ls_shift/su_max 0.000
_refine_ls_shift/su_mean 0.000
_refine_ls_structure_factor_coef Fsqd
_refine_ls_weighting_details 'calc w=1/[\s^2^(Fo^2^)+(0.1176P)^2^+0.0000P] where P=(Fo^2^+2Fc^2^)/3'
_refine_ls_weighting_scheme calc
_refine_ls_wR_factor_gt 0.1867
_refine_ls_wR_factor_ref 0.2147
_reflns_number_gt 4192
_reflns_number_total 6412
_reflns_threshold_expression >2sigma(I)
_cod_data_source_file jo401824g_si_001_3.cif
_cod_data_source_block je13
_cod_database_code 4028723

loop_
_symmetry_equiv_pos_as_xyz
'x, y, z'

loop_
_atom_site_label
_atom_site_type_symbol
_atom_site_fract_x
_atom_site_fract_y
_atom_site_fract_z
_atom_site_U_iso_or_equiv
_atom_site_adp_type
_atom_site_occupancy
_atom_site_symmetry_multiplicity
_atom_site_calc_flag
_atom_site_refinement_flags
_atom_site_disorder_assembly
_atom_site_disorder_group
Si1 Si 0.2466(2) 0.7105(2) 0.32156(11) 0.0351(5) Uani 1 1 d DU . .
Si2 Si 0.7561(2) 1.2901(2) -0.32080(11) 0.0368(5) Uani 1 1 d DU . .
C1 C 0.3901(7) 0.8714(8) 0.1585(3) 0.0289(16) Uani 1 1 d DU . .
C2 C 0.3418(9) 0.8085(9) 0.2238(4) 0.0410(18) Uani 1 1 d DU A .
C3 C 0.6127(8) 1.1273(8) -0.1587(3) 0.0297(16) Uani 1 1 d DU . .
C4 C 0.6714(8) 1.1860(8) -0.2241(3) 0.0332(15) Uani 1 1 d DU B .
C11 C 0.4431(8) 0.9378(8) 0.0804(3) 0.0257(15) Uani 1 1 d DU A .
C12 C 0.3170(8) 1.0428(8) 0.0445(3) 0.0264(15) Uani 1 1 d DU . .
N13 N 0.1501(6) 1.0842(7) 0.0866(3) 0.0277(13) Uani 1 1 d DU A .
C14 C 0.0347(7) 1.1802(8) 0.0492(3) 0.0249(15) Uani 1 1 d DU . .
C15 C -0.1446(8) 1.2250(9) 0.0911(4) 0.0341(18) Uani 1 1 d DU A .
C16 C -0.2606(7) 1.3216(9) 0.0547(4) 0.0310(16) Uani 1 1 d DU . .
C17 C -0.2089(8) 1.3817(8) -0.0227(4) 0.0338(16) Uani 1 1 d DU A .
C18 C -0.0404(8) 1.3376(8) -0.0650(4) 0.0289(16) Uani 1 1 d DU . .
C19 C 0.0863(7) 1.2392(8) -0.0300(3) 0.0259(15) Uani 1 1 d DU A .
N20 N 0.2579(6) 1.2023(7) -0.0730(3) 0.0286(14) Uani 1 1 d DU . .
C21 C 0.3699(8) 1.1057(8) -0.0366(3) 0.0289(16) Uani 1 1 d DU A .
C22 C 0.5512(8) 1.0627(8) -0.0795(3) 0.0274(15) Uani 1 1 d DU A .
C23 C 0.6693(8) 0.9565(8) -0.0432(4) 0.0289(16) Uani 1 1 d DU . .
N24 N 0.8425(6) 0.9150(7) -0.0836(3) 0.0327(14) Uani 1 1 d DU B .
H24 H 0.8754 0.9531 -0.1322 0.039 Uiso 1 1 calc R . .
C25 C 0.9679(8) 0.8134(8) -0.0494(4) 0.0329(17) Uani 1 1 d DU . .
C26 C 1.1422(8) 0.7736(8) -0.0915(4) 0.0356(17) Uani 1 1 d DU B .
H26 H 1.1782 0.8157 -0.1438 0.043 Uiso 1 1 calc R . .
C27 C 1.2646(9) 0.6706(9) -0.0560(5) 0.0437(19) Uani 1 1 d DU . .
H27 H 1.3806 0.6370 -0.0853 0.052 Uiso 1 1 calc R B .
C28 C 1.2128(8) 0.6176(9) 0.0241(4) 0.0409(19) Uani 1 1 d DU B .
H28 H 1.2976 0.5543 0.0489 0.049 Uiso 1 1 calc R . .
C29 C 1.0408(8) 0.6567(8) 0.0668(4) 0.0356(17) Uani 1 1 d DU . .
H29 H 1.0065 0.6178 0.1198 0.043 Uiso 1 1 calc R B .
C30 C 0.9155(8) 0.7568(8) 0.0296(4) 0.0321(17) Uani 1 1 d DU B .
N31 N 0.7415(7) 0.8010(7) 0.0708(3) 0.0335(14) Uani 1 1 d DU . .
H31 H 0.7100 0.7653 0.1199 0.040 Uiso 1 1 calc R B .
C32 C 0.6157(7) 0.8997(7) 0.0371(3) 0.0256(15) Uani 1 1 d DU A .
C41 C 0.3619(10) 0.8082(9) 0.3960(4) 0.0512(19) Uani 1 1 d DU A .
H41 H 0.4932 0.7873 0.3744 0.061 Uiso 1 1 calc R . .
C42 C 0.3289(16) 1.0035(11) 0.4051(7) 0.104(4) Uani 1 1 d DU . .
H42A H 0.3536 1.0585 0.3529 0.157 Uiso 1 1 calc R A .
H42B H 0.4080 1.0460 0.4376 0.157 Uiso 1 1 calc R . .
H42C H 0.2039 1.0319 0.4306 0.157 Uiso 1 1 calc R . .
C43 C 0.3282(12) 0.7178(12) 0.4776(4) 0.073(3) Uani 1 1 d DU . .
H43A H 0.3538 0.5926 0.4707 0.110 Uiso 1 1 calc R A .
H43B H 0.2028 0.7416 0.5039 0.110 Uiso 1 1 calc R . .
H43C H 0.4065 0.7620 0.5101 0.110 Uiso 1 1 calc R . .
C44 C -0.0016(13) 0.782(3) 0.3466(10) 0.069(7) Uani 0.53(3) 1 d PDU A 1
H44 H -0.0041 0.8964 0.3734 0.083 Uiso 0.53(3) 1 calc PR A 1
C45 C -0.091(2) 0.826(4) 0.2784(12) 0.090(9) Uani 0.53(3) 1 d PDU A 1
H45A H -0.0168 0.9013 0.2411 0.135 Uiso 0.53(3) 1 calc PR A 1
H45B H -0.2085 0.8870 0.2979 0.135 Uiso 0.53(3) 1 calc PR A 1
H45C H -0.1072 0.7197 0.2517 0.135 Uiso 0.53(3) 1 calc PR A 1
C46 C -0.112(3) 0.672(5) 0.4100(18) 0.146(16) Uani 0.53(3) 1 d PDU A 1
H46A H -0.0475 0.6497 0.4531 0.220 Uiso 0.53(3) 1 calc PR A 1
H46B H -0.1311 0.5620 0.3869 0.220 Uiso 0.53(3) 1 calc PR A 1
H46C H -0.2278 0.7340 0.4305 0.220 Uiso 0.53(3) 1 calc PR A 1
C47 C 0.3029(10) 0.4684(8) 0.3121(4) 0.057(2) Uani 1 1 d DU A 1
H47 H 0.2528 0.4145 0.3641 0.068 Uiso 1 1 calc R A 1
C48 C 0.5091(11) 0.4282(11) 0.2953(5) 0.080(3) Uani 1 1 d DU A 1
H48A H 0.5597 0.4817 0.3361 0.120 Uiso 1 1 calc R A 1
H48B H 0.5617 0.4751 0.2434 0.120 Uiso 1 1 calc R A 1
H48C H 0.5360 0.3026 0.2957 0.120 Uiso 1 1 calc R A 1
C49 C 0.2210(13) 0.3841(12) 0.2493(5) 0.076(3) Uani 1 1 d DU A 1
H49A H 0.0909 0.4092 0.2609 0.114 Uiso 1 1 calc R A 1
H49B H 0.2482 0.2585 0.2497 0.114 Uiso 1 1 calc R A 1
H49C H 0.2715 0.4307 0.1971 0.114 Uiso 1 1 calc R A 1
C51 C 1.0082(8) 1.2569(12) -0.3381(5) 0.067(2) Uani 1 1 d DU B 1
H51 H 1.0396 1.3308 -0.2966 0.081 Uiso 1 1 calc R B 1
C52 C 1.0855(12) 1.0799(15) -0.3210(8) 0.123(5) Uani 1 1 d DU B 1
H52A H 1.0195 1.0380 -0.2703 0.184 Uiso 1 1 calc R B 1
H52B H 1.2118 1.0859 -0.3183 0.184 Uiso 1 1 calc R B 1
H52C H 1.0756 1.0002 -0.3631 0.184 Uiso 1 1 calc R B 1
C53 C 1.1039(11) 1.3369(14) -0.4151(5) 0.089(3) Uani 1 1 d DU B 1
H53A H 1.0508 1.4542 -0.4209 0.133 Uiso 1 1 calc R B 1
H53B H 1.0912 1.2657 -0.4597 0.133 Uiso 1 1 calc R B 1
H53C H 1.2312 1.3421 -0.4141 0.133 Uiso 1 1 calc R B 1
C54 C 0.6800(10) 1.5304(8) -0.3127(4) 0.0552(19) Uani 1 1 d DU B 1
H54 H 0.7217 1.5839 -0.3657 0.066 Uiso 1 1 calc R B 1
C55 C 0.7605(14) 1.6282(11) -0.2526(5) 0.089(3) Uani 1 1 d DU B 1
H55A H 0.8914 1.6125 -0.2661 0.134 Uiso 1 1 calc R B 1
H55B H 0.7177 1.5824 -0.1994 0.134 Uiso 1 1 calc R B 1
H55C H 0.7234 1.7518 -0.2541 0.134 Uiso 1 1 calc R B 1
C56 C 0.4746(11) 1.5573(14) -0.2929(6) 0.100(3) Uani 1 1 d DU B 1
H56A H 0.4241 1.4942 -0.3310 0.150 Uiso 1 1 calc R B 1
H56B H 0.4391 1.6811 -0.2956 0.150 Uiso 1 1 calc R B 1
H56C H 0.4298 1.5139 -0.2395 0.150 Uiso 1 1 calc R B 1
C57 C 0.6464(10) 1.1890(9) -0.3974(4) 0.0531(19) Uani 1 1 d DU B 1
H57 H 0.5145 1.2060 -0.3765 0.064 Uiso 1 1 calc R B 1
C58 C 0.687(2) 0.9935(11) -0.4047(7) 0.127(5) Uani 1 1 d DU B 1
H58A H 0.6635 0.9405 -0.3521 0.191 Uiso 1 1 calc R B 1
H58B H 0.8131 0.9687 -0.4296 0.191 Uiso 1 1 calc R B 1
H58C H 0.6106 0.9458 -0.4371 0.191 Uiso 1 1 calc R B 1
C59 C 0.6801(12) 1.2809(12) -0.4779(4) 0.077(3) Uani 1 1 d DU B 1
H59A H 0.6526 1.4057 -0.4704 0.115 Uiso 1 1 calc R B 1
H59B H 0.6033 1.2365 -0.5110 0.115 Uiso 1 1 calc R B 1
H59C H 0.8060 1.2591 -0.5038 0.115 Uiso 1 1 calc R B 1
F15 F -0.1977(5) 1.1656(5) 0.1644(2) 0.0547(10) Uani 1 1 d DU A 1
F16 F -0.4318(4) 1.3654(5) 0.0930(2) 0.0561(10) Uani 1 1 d DU A 1
F17 F -0.3279(4) 1.4835(5) -0.0556(2) 0.0496(10) Uani 1 1 d DU A 1
F18 F 0.0108(4) 1.3956(5) -0.1413(2) 0.0481(9) Uani 1 1 d DU A 1
C44B C -0.0064(14) 0.749(3) 0.3360(13) 0.055(6) Uani 0.47(3) 1 d PDU A 2
H44B H -0.0415 0.6801 0.2939 0.066 Uiso 0.47(3) 1 calc PR A 2
C45B C -0.072(2) 0.934(3) 0.3229(15) 0.071(7) Uani 0.47(3) 1 d PDU A 2
H45D H -0.0073 0.9764 0.2722 0.107 Uiso 0.47(3) 1 calc PR A 2
H45E H -0.0521 1.0075 0.3656 0.107 Uiso 0.47(3) 1 calc PR A 2
H45F H -0.2008 0.9392 0.3225 0.107 Uiso 0.47(3) 1 calc PR A 2
C46B C -0.101(2) 0.673(3) 0.4140(11) 0.046(6) Uani 0.47(3) 1 d PDU A 2
H46D H -0.0553 0.5524 0.4186 0.070 Uiso 0.47(3) 1 calc PR A 2
H46E H -0.2301 0.6769 0.4156 0.070 Uiso 0.47(3) 1 calc PR A 2
H46F H -0.0782 0.7403 0.4580 0.070 Uiso 0.47(3) 1 calc PR A 2

loop_
_atom_site_aniso_label
_atom_site_aniso_U_11
_atom_site_aniso_U_22
_atom_site_aniso_U_33
_atom_site_aniso_U_23
_atom_site_aniso_U_13
_atom_site_aniso_U_12
Si1 0.0383(9) 0.0408(12) 0.0246(10) 0.0107(8) -0.0036(8) -0.0025(8)
Si2 0.0430(10) 0.0413(12) 0.0241(10) 0.0138(9) -0.0024(8) -0.0043(8)
C1 0.023(4) 0.031(4) 0.033(4) 0.005(3) -0.009(3) 0.003(3)
C2 0.041(4) 0.046(5) 0.033(4) 0.014(3) -0.003(3) 0.001(3)
C3 0.035(4) 0.033(4) 0.022(3) 0.006(3) -0.005(3) -0.006(3)
C4 0.039(4) 0.036(4) 0.026(3) 0.003(3) -0.008(3) -0.006(3)
C11 0.037(3) 0.021(4) 0.022(3) 0.005(3) -0.010(3) -0.006(3)
C12 0.032(3) 0.027(4) 0.020(3) 0.003(3) -0.006(3) -0.003(3)
N13 0.031(3) 0.028(3) 0.023(3) 0.003(2) -0.004(2) -0.001(2)
C14 0.025(3) 0.026(4) 0.024(4) -0.001(3) -0.008(3) 0.002(3)
C15 0.032(3) 0.040(5) 0.026(4) 0.001(3) 0.001(3) 0.006(3)
C16 0.020(3) 0.038(4) 0.033(4) -0.009(3) -0.005(3) 0.011(3)
C17 0.039(3) 0.029(4) 0.039(4) 0.001(3) -0.022(3) 0.002(3)
C18 0.036(3) 0.023(4) 0.029(4) 0.001(3) -0.012(3) 0.000(3)
C19 0.031(3) 0.023(4) 0.026(4) 0.002(3) -0.012(3) -0.006(3)
N20 0.028(3) 0.029(3) 0.029(3) 0.001(3) -0.007(2) 0.003(2)
C21 0.036(3) 0.024(4) 0.026(4) 0.008(3) -0.004(3) -0.008(3)
C22 0.032(3) 0.032(4) 0.019(3) 0.002(3) -0.006(3) -0.004(3)
C23 0.037(3) 0.021(4) 0.029(4) 0.006(3) -0.006(3) -0.007(3)
N24 0.030(3) 0.038(4) 0.027(3) 0.008(3) -0.002(2) 0.005(3)
C25 0.042(4) 0.026(4) 0.035(4) 0.001(3) -0.017(3) -0.003(3)
C26 0.040(4) 0.026(4) 0.042(5) 0.001(3) -0.010(3) -0.002(3)
C27 0.037(4) 0.037(5) 0.058(5) -0.004(4) -0.013(4) 0.001(3)
C28 0.036(4) 0.036(5) 0.056(5) -0.004(4) -0.024(3) 0.007(3)
C29 0.045(4) 0.030(4) 0.038(4) -0.001(3) -0.024(3) 0.000(3)
C30 0.033(3) 0.028(4) 0.038(4) -0.003(3) -0.014(3) 0.001(3)
N31 0.042(3) 0.036(4) 0.023(3) 0.017(3) -0.008(2) -0.003(3)
C32 0.033(3) 0.022(4) 0.024(4) 0.003(3) -0.015(3) -0.001(3)
C41 0.053(4) 0.063(5) 0.040(4) 0.014(4) -0.016(4) -0.014(4)
C42 0.179(11) 0.058(5) 0.108(9) 0.018(5) -0.090(8) -0.054(7)
C43 0.094(7) 0.092(7) 0.039(5) 0.020(5) -0.024(5) -0.022(6)
C44 0.034(6) 0.108(15) 0.055(12) 0.050(12) 0.009(6) 0.000(7)
C45 0.052(8) 0.13(2) 0.085(14) 0.046(13) -0.015(8) 0.020(11)
C46 0.082(14) 0.23(4) 0.12(2) 0.12(2) 0.004(16) -0.07(2)
C47 0.093(5) 0.046(4) 0.029(4) 0.010(3) -0.008(4) -0.005(4)
C48 0.105(6) 0.062(6) 0.068(6) -0.003(5) -0.018(5) 0.036(5)
C49 0.113(7) 0.058(6) 0.057(6) -0.009(4) -0.008(5) -0.025(5)
C51 0.056(4) 0.093(7) 0.050(5) 0.025(5) -0.005(4) -0.013(4)
C52 0.050(5) 0.127(9) 0.169(12) 0.070(9) 0.015(7) 0.021(5)
C53 0.058(5) 0.138(9) 0.060(6) 0.040(6) 0.015(4) -0.019(6)
C54 0.088(5) 0.044(4) 0.032(4) 0.013(3) -0.010(4) -0.002(4)
C55 0.176(10) 0.050(5) 0.051(6) 0.006(4) -0.044(6) -0.007(6)
C56 0.098(6) 0.091(8) 0.098(8) -0.003(6) -0.007(6) 0.049(6)
C57 0.073(5) 0.058(5) 0.030(4) 0.007(3) -0.010(4) -0.020(4)
C58 0.260(15) 0.057(6) 0.085(8) -0.012(5) -0.083(9) -0.003(8)
C59 0.103(7) 0.109(8) 0.033(5) 0.021(5) -0.041(5) -0.041(6)
F15 0.047(2) 0.076(3) 0.032(2) 0.0133(18) 0.0048(15) 0.0152(18)
F16 0.044(2) 0.075(3) 0.045(2) 0.0067(19) -0.0030(17) 0.0119(19)
F17 0.045(2) 0.054(2) 0.052(2) -0.0017(18) -0.0206(17) 0.0195(17)
F18 0.053(2) 0.058(2) 0.0342(19) 0.0127(17) -0.0158(16) 0.0069(17)
C44B 0.033(6) 0.075(13) 0.055(13) 0.018(12) -0.006(7) 0.006(9)
C45B 0.051(10) 0.072(13) 0.079(16) 0.009(10) 0.004(10) 0.027(9)
C46B 0.017(7) 0.080(14) 0.043(11) 0.005(9) -0.014(6) 0.014(9)

loop_
_atom_type_symbol
_atom_type_description
_atom_type_scat_dispersion_real
_atom_type_scat_dispersion_imag
_atom_type_scat_source
C C 0.0033 0.0016 'International Tables Vol C Tables 4.2.6.8 and 6.1.1.4'
H H 0.0000 0.0000 'International Tables Vol C Tables 4.2.6.8 and 6.1.1.4'
N N 0.0061 0.0033 'International Tables Vol C Tables 4.2.6.8 and 6.1.1.4'
F F 0.0171 0.0103 'International Tables Vol C Tables 4.2.6.8 and 6.1.1.4'
Si Si 0.0817 0.0704 'International Tables Vol C Tables 4.2.6.8 and 6.1.1.4'

loop_
_geom_angle_atom_site_label_1
_geom_angle_atom_site_label_2
_geom_angle_atom_site_label_3
_geom_angle
C2 Si1 C41 106.2(3)
C2 Si1 C47 106.8(3)
C41 Si1 C47 111.3(3)
C2 Si1 C44B 106.3(6)
C41 Si1 C44B 117.9(8)
C47 Si1 C44B 107.7(7)
C2 Si1 C44 107.4(5)
C41 Si1 C44 108.7(7)
C47 Si1 C44 116.0(7)
C44B Si1 C44 9.9(12)
C4 Si2 C51 105.8(3)
C4 Si2 C57 107.6(3)
C51 Si2 C57 115.7(4)
C4 Si2 C54 108.1(3)
C51 Si2 C54 111.1(4)
C57 Si2 C54 108.3(3)
C2 C1 C11 177.1(7)
C1 C2 Si1 174.6(6)
C4 C3 C22 176.6(7)
C3 C4 Si2 176.2(6)
C32 C11 C1 120.6(5)
C32 C11 C12 119.1(5)
C1 C11 C12 120.3(5)
N13 C12 C11 119.7(5)
N13 C12 C21 120.2(4)
C11 C12 C21 120.1(5)
C12 N13 C14 117.3(5)
N13 C14 C19 122.2(5)
N13 C14 C15 119.3(5)
C19 C14 C15 118.5(4)
F15 C15 C16 120.7(5)
F15 C15 C14 119.5(5)
C16 C15 C14 119.8(5)
C15 C16 F16 121.0(6)
C15 C16 C17 121.6(5)
F16 C16 C17 117.4(5)
F17 C17 C18 120.6(5)
F17 C17 C16 119.4(5)
C18 C17 C16 120.0(5)
C17 C18 F18 120.3(5)
C17 C18 C19 120.8(5)
F18 C18 C19 118.8(5)
N20 C19 C18 119.7(5)
N20 C19 C14 121.1(4)
C18 C19 C14 119.1(5)
C21 N20 C19 116.5(5)
N20 C21 C22 118.5(5)
N20 C21 C12 122.6(5)
C22 C21 C12 118.9(4)
C23 C22 C3 119.5(5)
C23 C22 C21 119.4(5)
C3 C22 C21 121.1(5)
N24 C23 C22 119.8(5)
N24 C23 C32 119.4(5)
C22 C23 C32 120.6(5)
C23 N24 C25 122.2(5)
C23 N24 H24 118.9
C25 N24 H24 118.9
C26 C25 N24 121.0(6)
C26 C25 C30 120.4(5)
N24 C25 C30 118.5(5)
C25 C26 C27 119.8(6)
C25 C26 H26 120.1
C27 C26 H26 120.1
C26 C27 C28 119.5(7)
C26 C27 H27 120.2
C28 C27 H27 120.2
C29 C28 C27 121.2(6)
C29 C28 H28 119.4
C27 C28 H28 119.4
C28 C29 C30 118.9(6)
C28 C29 H29 120.6
C30 C29 H29 120.6
N31 C30 C25 119.2(5)
N31 C30 C29 120.7(5)
C25 C30 C29 120.0(5)
C32 N31 C30 122.6(5)
C32 N31 H31 118.7
C30 N31 H31 118.7
C11 C32 N31 120.3(5)
C11 C32 C23 121.7(4)
N31 C32 C23 117.9(5)
C42 C41 C43 110.7(7)
C42 C41 Si1 114.6(5)
C43 C41 Si1 113.9(5)
C42 C41 H41 105.5
C43 C41 H41 105.5
Si1 C41 H41 105.5
C41 C42 H42A 109.5
C41 C42 H42B 109.5
H42A C42 H42B 109.5
C41 C42 H42C 109.5
H42A C42 H42C 109.5
H42B C42 H42C 109.5
C41 C43 H43A 109.5
C41 C43 H43B 109.5
H43A C43 H43B 109.5
C41 C43 H43C 109.5
H43A C43 H43C 109.5
H43B C43 H43C 109.5
C45 C44 C46 113.4(16)
C45 C44 Si1 116.8(11)
C46 C44 Si1 114.2(13)
C45 C44 H44 103.4
C46 C44 H44 103.4
Si1 C44 H44 103.4
C44 C45 H45A 109.5
C44 C45 H45B 109.5
H45A C45 H45B 109.5
C44 C45 H45C 109.5
H45A C45 H45C 109.5
H45B C45 H45C 109.5
C44 C46 H46A 109.5
C44 C46 H46B 109.5
H46A C46 H46B 109.5
C44 C46 H46C 109.5
H46A C46 H46C 109.5
H46B C46 H46C 109.5
C49 C47 C48 110.3(6)
C49 C47 Si1 113.5(5)
C48 C47 Si1 110.4(5)
C49 C47 H47 107.5
C48 C47 H47 107.5
Si1 C47 H47 107.5
C47 C48 H48A 109.5
C47 C48 H48B 109.5
H48A C48 H48B 109.5
C47 C48 H48C 109.5
H48A C48 H48C 109.5
H48B C48 H48C 109.5
C47 C49 H49A 109.5
C47 C49 H49B 109.5
H49A C49 H49B 109.5
C47 C49 H49C 109.5
H49A C49 H49C 109.5
H49B C49 H49C 109.5
C52 C51 C53 114.0(7)
C52 C51 Si2 117.1(6)
C53 C51 Si2 113.7(5)
C52 C51 H51 103.2
C53 C51 H51 103.2
Si2 C51 H51 103.2
C51 C52 H52A 109.5
C51 C52 H52B 109.5
H52A C52 H52B 109.5
C51 C52 H52C 109.5
H52A C52 H52C 109.5
H52B C52 H52C 109.5
C51 C53 H53A 109.5
C51 C53 H53B 109.5
H53A C53 H53B 109.5
C51 C53 H53C 109.5
H53A C53 H53C 109.5
H53B C53 H53C 109.5
C56 C54 C55 109.8(7)
C56 C54 Si2 111.2(5)
C55 C54 Si2 113.6(5)
C56 C54 H54 107.3
C55 C54 H54 107.3
Si2 C54 H54 107.3
C54 C55 H55A 109.5
C54 C55 H55B 109.5
H55A C55 H55B 109.5
C54 C55 H55C 109.5
H55A C55 H55C 109.5
H55B C55 H55C 109.5
C54 C56 H56A 109.5
C54 C56 H56B 109.5
H56A C56 H56B 109.5
C54 C56 H56C 109.5
H56A C56 H56C 109.5
H56B C56 H56C 109.5
C58 C57 C59 112.3(7)
C58 C57 Si2 113.0(6)
C59 C57 Si2 113.8(5)
C58 C57 H57 105.6
C59 C57 H57 105.6
Si2 C57 H57 105.6
C57 C58 H58A 109.5
C57 C58 H58B 109.5
H58A C58 H58B 109.5
C57 C58 H58C 109.5
H58A C58 H58C 109.5
H58B C58 H58C 109.5
C57 C59 H59A 109.5
C57 C59 H59B 109.5
H59A C59 H59B 109.5
C57 C59 H59C 109.5
H59A C59 H59C 109.5
H59B C59 H59C 109.5
C45B C44B C46B 113.1(15)
C45B C44B Si1 114.9(12)
C46B C44B Si1 111.5(11)
C45B C44B H44B 105.5
C46B C44B H44B 105.5
Si1 C44B H44B 105.5
C44B C45B H45D 109.5
C44B C45B H45E 109.5
H45D C45B H45E 109.5
C44B C45B H45F 109.5
H45D C45B H45F 109.5
H45E C45B H45F 109.5
C44B C46B H46D 109.5
C44B C46B H46E 109.5
H46D C46B H46E 109.5
C44B C46B H46F 109.5
H46D C46B H46F 109.5
H46E C46B H46F 109.5

loop_
_geom_bond_atom_site_label_1
_geom_bond_atom_site_label_2
_geom_bond_distance
Si1 C2 1.851(6)
Si1 C41 1.875(6)
Si1 C47 1.876(6)
Si1 C44B 1.883(10)
Si1 C44 1.885(10)
Si2 C4 1.839(5)
Si2 C51 1.869(6)
Si2 C57 1.888(6)
Si2 C54 1.889(6)
C1 C2 1.207(7)
C1 C11 1.412(7)
C3 C4 1.208(7)
C3 C22 1.434(7)
C11 C32 1.379(8)
C11 C12 1.430(7)
C12 N13 1.340(7)
C12 C21 1.448(7)
N13 C14 1.353(7)
C14 C19 1.408(8)
C14 C15 1.423(7)
C15 F15 1.320(6)
C15 C16 1.349(7)
C16 F16 1.351(6)
C16 C17 1.383(9)
C17 F17 1.351(6)
C17 C18 1.356(8)
C18 F18 1.361(7)
C18 C19 1.400(7)
C19 N20 1.370(7)
N20 C21 1.327(7)
C21 C22 1.438(7)
C22 C23 1.396(8)
C23 N24 1.371(7)
C23 C32 1.422(8)
N24 C25 1.397(7)
N24 H24 0.8700
C25 C26 1.386(8)
C25 C30 1.399(9)
C26 C27 1.399(8)
C26 H26 0.9400
C27 C28 1.408(10)
C27 H27 0.9400
C28 C29 1.374(8)
C28 H28 0.9400
C29 C30 1.419(7)
C29 H29 0.9400
C30 N31 1.385(7)
N31 C32 1.383(6)
N31 H31 0.8700
C41 C42 1.505(9)
C41 C43 1.530(8)
C41 H41 0.9900
C42 H42A 0.9700
C42 H42B 0.9700
C42 H42C 0.9700
C43 H43A 0.9700
C43 H43B 0.9700
C43 H43C 0.9700
C44 C45 1.486(13)
C44 C46 1.512(12)
C44 H44 0.9900
C45 H45A 0.9700
C45 H45B 0.9700
C45 H45C 0.9700
C46 H46A 0.9700
C46 H46B 0.9700
C46 H46C 0.9700
C47 C49 1.517(9)
C47 C48 1.538(9)
C47 H47 0.9900
C48 H48A 0.9700
C48 H48B 0.9700
C48 H48C 0.9700
C49 H49A 0.9700
C49 H49B 0.9700
C49 H49C 0.9700
C51 C52 1.487(10)
C51 C53 1.512(8)
C51 H51 0.9900
C52 H52A 0.9700
C52 H52B 0.9700
C52 H52C 0.9700
C53 H53A 0.9700
C53 H53B 0.9700
C53 H53C 0.9700
C54 C56 1.522(9)
C54 C55 1.526(9)
C54 H54 0.9900
C55 H55A 0.9700
C55 H55B 0.9700
C55 H55C 0.9700
C56 H56A 0.9700
C56 H56B 0.9700
C56 H56C 0.9700
C57 C58 1.510(9)
C57 C59 1.520(8)
C57 H57 0.9900
C58 H58A 0.9700
C58 H58B 0.9700
C58 H58C 0.9700
C59 H59A 0.9700
C59 H59B 0.9700
C59 H59C 0.9700
C44B C45B 1.500(14)
C44B C46B 1.510(13)
C44B H44B 0.9900
C45B H45D 0.9700
C45B H45E 0.9700
C45B H45F 0.9700
C46B H46D 0.9700
C46B H46E 0.9700
C46B H46F 0.9700

loop_
_geom_torsion_atom_site_label_1
_geom_torsion_atom_site_label_2
_geom_torsion_atom_site_label_3
_geom_torsion_atom_site_label_4
_geom_torsion
C11 C1 C2 Si1 -49(17)
C41 Si1 C2 C1 -148(7)
C47 Si1 C2 C1 93(7)
C44B Si1 C2 C1 -21(7)
C44 Si1 C2 C1 -32(7)
C22 C3 C4 Si2 -64(16)
C51 Si2 C4 C3 110(8)
C57 Si2 C4 C3 -126(8)
C54 Si2 C4 C3 -9(8)
C2 C1 C11 C32 -95(12)
C2 C1 C11 C12 84(12)
C32 C11 C12 N13 -178.5(5)
C1 C11 C12 N13 2.8(9)
C32 C11 C12 C21 0.9(9)
C1 C11 C12 C21 -177.9(6)
C11 C12 N13 C14 -178.5(6)
C21 C12 N13 C14 2.2(8)
C12 N13 C14 C19 -1.4(9)
C12 N13 C14 C15 179.1(5)
N13 C14 C15 F15 -3.0(9)
C19 C14 C15 F15 177.5(6)
N13 C14 C15 C16 179.6(6)
C19 C14 C15 C16 0.1(9)
F15 C15 C16 F16 2.4(11)
C14 C15 C16 F16 179.8(6)
F15 C15 C16 C17 -178.5(6)
C14 C15 C16 C17 -1.2(10)
C15 C16 C17 F17 -177.5(6)
F16 C16 C17 F17 1.6(9)
C15 C16 C17 C18 2.9(10)
F16 C16 C17 C18 -178.1(6)
F17 C17 C18 F18 0.0(9)
C16 C17 C18 F18 179.6(6)
F17 C17 C18 C19 176.9(5)
C16 C17 C18 C19 -3.5(10)
C17 C18 C19 N20 -177.4(6)
F18 C18 C19 N20 -0.4(9)
C17 C18 C19 C14 2.4(9)
F18 C18 C19 C14 179.4(5)
N13 C14 C19 N20 -0.4(9)
C15 C14 C19 N20 179.1(6)
N13 C14 C19 C18 179.8(6)
C15 C14 C19 C18 -0.7(9)
C18 C19 N20 C21 -178.8(6)
C14 C19 N20 C21 1.4(8)
C19 N20 C21 C22 179.6(5)
C19 N20 C21 C12 -0.6(8)
N13 C12 C21 N20 -1.2(9)
C11 C12 C21 N20 179.4(6)
N13 C12 C21 C22 178.5(6)
C11 C12 C21 C22 -0.8(8)
C4 C3 C22 C23 -60(12)
C4 C3 C22 C21 120(12)
N20 C21 C22 C23 -177.9(6)
C12 C21 C22 C23 2.3(8)
N20 C21 C22 C3 2.2(9)
C12 C21 C22 C3 -177.5(6)
C3 C22 C23 N24 -0.1(10)
C21 C22 C23 N24 -179.9(5)
C3 C22 C23 C32 176.0(6)
C21 C22 C23 C32 -3.9(9)
C22 C23 N24 C25 178.1(6)
C32 C23 N24 C25 2.0(9)
C23 N24 C25 C26 -179.9(6)
C23 N24 C25 C30 -1.8(9)
N24 C25 C26 C27 -179.5(6)
C30 C25 C26 C27 2.5(10)
C25 C26 C27 C28 -4.0(10)
C26 C27 C28 C29 3.8(11)
C27 C28 C29 C30 -1.9(11)
C26 C25 C30 N31 178.9(6)
N24 C25 C30 N31 0.8(9)
C26 C25 C30 C29 -0.6(10)
N24 C25 C30 C29 -178.6(6)
C28 C29 C30 N31 -179.2(6)
C28 C29 C30 C25 0.2(10)
C25 C30 N31 C32 0.0(10)
C29 C30 N31 C32 179.4(6)
C1 C11 C32 N31 -2.4(10)
C12 C11 C32 N31 178.9(5)
C1 C11 C32 C23 176.3(6)
C12 C11 C32 C23 -2.4(9)
C30 N31 C32 C11 179.0(6)
C30 N31 C32 C23 0.2(9)
N24 C23 C32 C11 -180.0(6)
C22 C23 C32 C11 4.0(8)
N24 C23 C32 N31 -1.2(9)
C22 C23 C32 N31 -177.2(6)
C2 Si1 C41 C42 62.1(7)
C47 Si1 C41 C42 178.0(7)
C44B Si1 C41 C42 -56.9(9)
C44 Si1 C41 C42 -53.2(9)
C2 Si1 C41 C43 -168.9(6)
C47 Si1 C41 C43 -53.1(7)
C44B Si1 C41 C43 72.0(8)
C44 Si1 C41 C43 75.8(8)
C2 Si1 C44 C45 26(2)
C41 Si1 C44 C45 140.7(19)
C47 Si1 C44 C45 -93(2)
C44B Si1 C44 C45 -59(5)
C2 Si1 C44 C46 162(2)
C41 Si1 C44 C46 -84(2)
C47 Si1 C44 C46 43(2)
C44B Si1 C44 C46 76(6)
C2 Si1 C47 C49 -61.4(6)
C41 Si1 C47 C49 -176.9(5)
C44B Si1 C47 C49 52.4(9)
C44 Si1 C47 C49 58.2(8)
C2 Si1 C47 C48 62.9(5)
C41 Si1 C47 C48 -52.6(6)
C44B Si1 C47 C48 176.8(8)
C44 Si1 C47 C48 -177.5(7)
C4 Si2 C51 C52 44.6(9)
C57 Si2 C51 C52 -74.4(9)
C54 Si2 C51 C52 161.6(8)
C4 Si2 C51 C53 -179.1(7)
C57 Si2 C51 C53 62.0(8)
C54 Si2 C51 C53 -62.1(8)
C4 Si2 C54 C56 -60.4(6)
C51 Si2 C54 C56 -176.0(6)
C57 Si2 C54 C56 55.8(6)
C4 Si2 C54 C55 64.0(6)
C51 Si2 C54 C55 -51.6(7)
C57 Si2 C54 C55 -179.7(6)
C4 Si2 C57 C58 -59.3(8)
C51 Si2 C57 C58 58.6(8)
C54 Si2 C57 C58 -175.9(7)
C4 Si2 C57 C59 171.0(6)
C51 Si2 C57 C59 -71.1(7)
C54 Si2 C57 C59 54.4(7)
C2 Si1 C44B C45B -50(2)
C41 Si1 C44B C45B 69(2)
C47 Si1 C44B C45B -164.3(18)
C44 Si1 C44B C45B 47(5)
C2 Si1 C44B C46B 179.4(15)
C41 Si1 C44B C46B -61.6(17)
C47 Si1 C44B C46B 65.3(18)
C44 Si1 C44B C46B -83(6)
